data_4304208
loop_
_publ_author_name
'Nonsee Nimitsiriwat'
'Vernon C. Gibson'
'Edward L. Marshall'
'Mark R. J. Elsegood'

_publ_section_title
;
The Reversible Amination of Tin(II)-Ligated Imines: Latent Initiators for
the Polymerization of rac-Lactide
;
_journal_name_full 'Inorganic Chemistry'
_journal_page_first 5417
_journal_page_last 5424
_journal_paper_doi 10.1021/ic701671s
_journal_volume 47
_journal_year 2008
_chemical_formula_moiety 'C16 H16 I2 N2 O2 Sn, C7 H8'
_chemical_formula_sum 'C23 H24 I2 N2 O2 Sn'
_chemical_formula_weight 732.93
_chemical_name_systematic
;
 ?
;
_space_group_IT_number 2
_symmetry_cell_setting triclinic
_symmetry_space_group_name_Hall '-P 1'
_symmetry_space_group_name_H-M 'P -1'
_atom_sites_solution_hydrogens geom
_atom_sites_solution_primary direct
_atom_sites_solution_secondary difmap
_audit_creation_method SHELXL-97
_cell_angle_alpha 70.759(2)
_cell_angle_beta 78.280(2)
_cell_angle_gamma 64.122(2)
_cell_formula_units_Z 2
_cell_length_a 10.5116(8)
_cell_length_b 10.8788(8)
_cell_length_c 12.6561(9)
_cell_measurement_reflns_used 4348
_cell_measurement_temperature 150(2)
_cell_measurement_theta_max 28.18
_cell_measurement_theta_min 2.36
_cell_volume 1226.41(16)
_computing_cell_refinement 'Bruker SAINT'
_computing_data_collection 'Bruker SMART'
_computing_data_reduction 'Bruker SAINT'
_computing_molecular_graphics 'Bruker SHELXTL'
_computing_publication_material 'Bruker SHELXTL and local programs'
_computing_structure_refinement 'Bruker SHELXTL'
_computing_structure_solution 'Bruker SHELXTL'
_diffrn_ambient_temperature 150(2)
_diffrn_measured_fraction_theta_full 0.991
_diffrn_measured_fraction_theta_max 0.877
_diffrn_measurement_device_type 'Bruker SMART 1000 CCD diffractometer'
_diffrn_measurement_method '\w rotation with narrow frames'
_diffrn_radiation_monochromator graphite
_diffrn_radiation_source 'sealed tube'
_diffrn_radiation_type MoK\a
_diffrn_radiation_wavelength 0.71073
_diffrn_reflns_av_R_equivalents 0.0215
_diffrn_reflns_av_sigmaI/netI 0.0403
_diffrn_reflns_limit_h_max 13
_diffrn_reflns_limit_h_min -13
_diffrn_reflns_limit_k_max 14
_diffrn_reflns_limit_k_min -14
_diffrn_reflns_limit_l_max 16
_diffrn_reflns_limit_l_min -16
_diffrn_reflns_number 10836
_diffrn_reflns_theta_full 26.00
_diffrn_reflns_theta_max 28.89
_diffrn_reflns_theta_min 1.71
_diffrn_standards_decay_% 0
_diffrn_standards_number 0
_exptl_absorpt_coefficient_mu 3.580
_exptl_absorpt_correction_T_max 0.788
_exptl_absorpt_correction_T_min 0.423
_exptl_absorpt_correction_type multi-scan
_exptl_absorpt_process_details 'SADABS v2.08, Sheldrick, G.M., (2003)'
_exptl_crystal_colour orange
_exptl_crystal_density_diffrn 1.985
_exptl_crystal_density_method 'not measured'
_exptl_crystal_description block
_exptl_crystal_F_000 696
_exptl_crystal_size_max 0.29
_exptl_crystal_size_mid 0.13
_exptl_crystal_size_min 0.07
_refine_diff_density_max 0.616
_refine_diff_density_min -0.887
_refine_diff_density_rms 0.119
_refine_ls_extinction_coef 0.00077(16)
_refine_ls_extinction_expression Fc^*^=kFc[1+0.001xFc^2^\l^3^/sin(2\q)]^-1/4^
_refine_ls_extinction_method SHELXL
_refine_ls_goodness_of_fit_ref 1.035
_refine_ls_hydrogen_treatment constr
_refine_ls_matrix_type full
_refine_ls_number_parameters 351
_refine_ls_number_reflns 5664
_refine_ls_number_restraints 268
_refine_ls_restrained_S_all 1.012
_refine_ls_R_factor_all 0.0542
_refine_ls_R_factor_gt 0.0292
_refine_ls_shift/su_max 0.001
_refine_ls_shift/su_mean 0.000
_refine_ls_structure_factor_coef Fsqd
_refine_ls_weighting_details 'calc w=1/[\s^2^(Fo^2^)+(0.0206P)^2^+1.4538P] where P=(Fo^2^+2Fc^2^)/3'
_refine_ls_weighting_scheme calc
_refine_ls_wR_factor_gt 0.0542
_refine_ls_wR_factor_ref 0.0632
_reflns_number_gt 4144
_reflns_number_total 5664
_reflns_threshold_expression I>2\s(I)
_cod_data_source_file ic701671s-file023.cif
_cod_data_source_block vg23
_cod_database_code 4304208

loop_
_symmetry_equiv_pos_as_xyz
'x, y, z'
'-x, -y, -z'

loop_
_atom_site_label
_atom_site_type_symbol
_atom_site_fract_x
_atom_site_fract_y
_atom_site_fract_z
_atom_site_U_iso_or_equiv
_atom_site_adp_type
_atom_site_occupancy
_atom_site_symmetry_multiplicity
_atom_site_calc_flag
_atom_site_refinement_flags
_atom_site_disorder_assembly
_atom_site_disorder_group
Sn1 Sn 0.07851(3) 0.75301(3) 0.54977(2) 0.02578(8) Uani 1 1 d . . .
N1 N 0.1534(3) 0.6328(3) 0.4321(3) 0.0254(7) Uani 1 1 d . . .
C1 C 0.2789(4) 0.5204(4) 0.4173(4) 0.0280(9) Uani 1 1 d . . .
C2 C 0.3600(4) 0.4391(4) 0.5116(4) 0.0332(10) Uani 1 1 d . . .
C3 C 0.4869(4) 0.3234(4) 0.5050(5) 0.0461(13) Uani 1 1 d . . .
H3 H 0.5412 0.2708 0.5688 0.055 Uiso 1 1 calc R . .
C4 C 0.5345(5) 0.2848(5) 0.4057(6) 0.0575(16) Uani 1 1 d . . .
H4 H 0.6214 0.2056 0.4013 0.069 Uiso 1 1 calc R . .
C5 C 0.4560(4) 0.3609(5) 0.3135(5) 0.0497(14) Uani 1 1 d . . .
H5 H 0.4881 0.3329 0.2459 0.060 Uiso 1 1 calc R . .
C6 C 0.3291(4) 0.4794(4) 0.3183(4) 0.0368(10) Uani 1 1 d . . .
H6 H 0.2768 0.5322 0.2534 0.044 Uiso 1 1 calc R . .
O1 O 0.3019(3) 0.4841(3) 0.6062(3) 0.0365(7) Uani 1 1 d . . .
C7 C 0.3764(5) 0.4061(5) 0.7059(4) 0.0513(13) Uani 1 1 d . . .
H7A H 0.3866 0.3073 0.7264 0.077 Uiso 1 1 calc R . .
H7B H 0.3233 0.4487 0.7670 0.077 Uiso 1 1 calc R . .
H7C H 0.4704 0.4087 0.6925 0.077 Uiso 1 1 calc R . .
C8 C 0.0761(4) 0.7383(4) 0.3371(3) 0.0238(8) Uani 1 1 d . . .
H8 H 0.0601 0.6917 0.2878 0.029 Uiso 1 1 calc R . .
N2 N -0.0608(3) 0.8137(3) 0.3971(3) 0.0239(7) Uani 1 1 d . . .
C9 C -0.1503(4) 0.7323(4) 0.4214(4) 0.0319(9) Uani 1 1 d . . .
H9A H -0.2325 0.7705 0.4716 0.048 Uiso 1 1 calc R . .
H9B H -0.0949 0.6322 0.4574 0.048 Uiso 1 1 calc R . .
H9C H -0.1828 0.7404 0.3511 0.048 Uiso 1 1 calc R . .
C10 C -0.1406(4) 0.9628(4) 0.3344(4) 0.0344(10) Uani 1 1 d . . .
H10A H -0.1560 0.9656 0.2597 0.052 Uiso 1 1 calc R . .
H10B H -0.0863 1.0193 0.3270 0.052 Uiso 1 1 calc R . .
H10C H -0.2324 1.0019 0.3751 0.052 Uiso 1 1 calc R . .
C11 C 0.1531(4) 0.8328(4) 0.2708(3) 0.0237(8) Uani 1 1 d . . .
C12 C 0.1912(4) 0.9053(4) 0.3266(3) 0.0228(8) Uani 1 1 d . . .
O2 O 0.1481(3) 0.9063(3) 0.4328(2) 0.0251(6) Uani 1 1 d . . .
C13 C 0.2768(4) 0.9768(4) 0.2634(3) 0.0307(9) Uani 1 1 d . . .
C14 C 0.3214(5) 0.9795(5) 0.1529(4) 0.0467(12) Uani 1 1 d . A .
H14 H 0.3784 1.0301 0.1122 0.056 Uiso 1 1 calc R . .
C15 C 0.2825(5) 0.9079(6) 0.1016(4) 0.0508(13) Uani 1 1 d D . .
C16 C 0.1982(4) 0.8355(5) 0.1601(3) 0.0364(10) Uani 1 1 d . A .
H16 H 0.1712 0.7875 0.1240 0.044 Uiso 1 1 calc R . .
I1 I 0.34167(3) 1.08526(3) 0.33716(2) 0.03325(9) Uani 1 1 d . . .
I2 I 0.37971(16) 0.8714(2) -0.05816(6) 0.0355(4) Uani 0.521(4) 1 d PDU A 1
I2X I 0.3288(2) 0.9540(3) -0.07464(10) 0.0425(5) Uani 0.479(4) 1 d PDU A 2
C17 C 0.0221(9) 0.4885(9) 0.1880(7) 0.054(2) Uani 0.629(7) 1 d PDU B 1
H17A H 0.0005 0.4155 0.1756 0.081 Uiso 0.629(7) 1 calc PR B 1
H17B H -0.0657 0.5613 0.2102 0.081 Uiso 0.629(7) 1 calc PR B 1
H17C H 0.0878 0.4450 0.2475 0.081 Uiso 0.629(7) 1 calc PR B 1
C18 C 0.0886(9) 0.5554(9) 0.0821(8) 0.036(2) Uani 0.629(7) 1 d PDU B 1
C19 C 0.2278(11) 0.4873(13) 0.0464(11) 0.045(2) Uani 0.629(7) 1 d PDU B 1
H19 H 0.2833 0.3958 0.0905 0.054 Uiso 0.629(7) 1 calc PR B 1
C20 C 0.2885(8) 0.5487(8) -0.0516(6) 0.0425(18) Uani 0.629(7) 1 d PDU B 1
H20 H 0.3851 0.5004 -0.0738 0.051 Uiso 0.629(7) 1 calc PR B 1
C21 C 0.2088(8) 0.6803(8) -0.1174(7) 0.0432(18) Uani 0.629(7) 1 d PDU B 1
H21 H 0.2497 0.7230 -0.1854 0.052 Uiso 0.629(7) 1 calc PR B 1
C22 C 0.0697(10) 0.7493(10) -0.0839(8) 0.051(2) Uani 0.629(7) 1 d PDU B 1
H22 H 0.0142 0.8400 -0.1291 0.061 Uiso 0.629(7) 1 calc PR B 1
C23 C 0.0101(9) 0.6882(9) 0.0146(7) 0.0437(19) Uani 0.629(7) 1 d PDU B 1
H23 H -0.0862 0.7375 0.0369 0.052 Uiso 0.629(7) 1 calc PR B 1
C17X C 0.3472(14) 0.4288(17) 0.0136(13) 0.075(5) Uani 0.371(7) 1 d PDU B 2
H17D H 0.3890 0.3932 0.0859 0.113 Uiso 0.371(7) 1 calc PR B 2
H17E H 0.4020 0.4757 -0.0437 0.113 Uiso 0.371(7) 1 calc PR B 2
H17F H 0.3490 0.3494 -0.0079 0.113 Uiso 0.371(7) 1 calc PR B 2
C18X C 0.1971(17) 0.5332(19) 0.0234(17) 0.043(4) Uani 0.371(7) 1 d PDU B 2
C19X C 0.1452(14) 0.6637(13) -0.0559(11) 0.046(3) Uani 0.371(7) 1 d PDU B 2
H19X H 0.2057 0.6884 -0.1181 0.055 Uiso 0.371(7) 1 calc PR B 2
C20X C 0.0072(14) 0.7573(15) -0.0449(13) 0.045(3) Uani 0.371(7) 1 d PDU B 2
H20X H -0.0264 0.8468 -0.0992 0.054 Uiso 0.371(7) 1 calc PR B 2
C21X C -0.0834(15) 0.7234(13) 0.0433(11) 0.055(3) Uani 0.371(7) 1 d PDU B 2
H21X H -0.1793 0.7880 0.0499 0.066 Uiso 0.371(7) 1 calc PR B 2
C22X C -0.0327(13) 0.5947(13) 0.1213(11) 0.050(3) Uani 0.371(7) 1 d PDU B 2
H22X H -0.0944 0.5703 0.1826 0.060 Uiso 0.371(7) 1 calc PR B 2
C23X C 0.1051(16) 0.5003(16) 0.1130(15) 0.049(4) Uani 0.371(7) 1 d PDU B 2
H23X H 0.1381 0.4120 0.1686 0.058 Uiso 0.371(7) 1 calc PR B 2

loop_
_atom_site_aniso_label
_atom_site_aniso_U_11
_atom_site_aniso_U_22
_atom_site_aniso_U_33
_atom_site_aniso_U_23
_atom_site_aniso_U_13
_atom_site_aniso_U_12
Sn1 0.02819(15) 0.02300(14) 0.02582(15) -0.00382(11) 0.00220(11) -0.01373(12)
N1 0.0178(15) 0.0161(15) 0.0393(19) -0.0082(14) -0.0035(13) -0.0029(13)
C1 0.0209(19) 0.0175(18) 0.050(3) -0.0127(18) -0.0034(18) -0.0089(16)
C2 0.025(2) 0.0182(19) 0.061(3) -0.008(2) -0.012(2) -0.0111(17)
C3 0.025(2) 0.022(2) 0.091(4) -0.014(2) -0.018(2) -0.0051(18)
C4 0.023(2) 0.030(2) 0.127(5) -0.041(3) -0.010(3) -0.001(2)
C5 0.027(2) 0.043(3) 0.098(4) -0.052(3) 0.011(3) -0.014(2)
C6 0.026(2) 0.033(2) 0.061(3) -0.027(2) -0.001(2) -0.0108(19)
O1 0.0311(15) 0.0278(15) 0.0513(19) -0.0039(14) -0.0166(14) -0.0116(13)
C7 0.050(3) 0.043(3) 0.063(3) 0.004(2) -0.037(3) -0.020(2)
C8 0.0184(18) 0.0233(19) 0.030(2) -0.0107(16) 0.0011(15) -0.0073(16)
N2 0.0166(15) 0.0163(15) 0.0369(19) -0.0067(14) 0.0005(13) -0.0064(12)
C9 0.024(2) 0.027(2) 0.049(3) -0.0126(19) 0.0032(18) -0.0148(17)
C10 0.024(2) 0.023(2) 0.048(3) -0.0059(19) -0.0030(18) -0.0045(17)
C11 0.0165(17) 0.028(2) 0.027(2) -0.0076(16) -0.0007(15) -0.0093(16)
C12 0.0199(18) 0.0222(19) 0.0232(19) -0.0018(15) -0.0010(15) -0.0091(16)
O2 0.0269(14) 0.0254(14) 0.0257(14) -0.0078(11) 0.0048(11) -0.0152(12)
C13 0.029(2) 0.040(2) 0.029(2) -0.0070(19) -0.0003(17) -0.0226(19)
C14 0.048(3) 0.085(4) 0.029(2) -0.012(2) 0.005(2) -0.052(3)
C15 0.046(3) 0.104(4) 0.025(2) -0.024(3) 0.013(2) -0.052(3)
C16 0.028(2) 0.059(3) 0.032(2) -0.020(2) 0.0034(18) -0.024(2)
I1 0.03786(16) 0.03932(17) 0.03239(16) -0.00925(13) 0.00388(12) -0.02726(14)
I2 0.0366(5) 0.0505(10) 0.0241(3) -0.0107(4) 0.0045(3) -0.0241(6)
I2X 0.0476(7) 0.0690(14) 0.0286(4) -0.0231(6) 0.0097(4) -0.0371(9)
C17 0.071(6) 0.061(6) 0.043(5) -0.014(4) 0.005(4) -0.041(5)
C18 0.054(5) 0.041(5) 0.030(5) -0.015(3) 0.001(4) -0.032(4)
C19 0.054(6) 0.044(7) 0.042(6) -0.011(4) -0.003(5) -0.024(4)
C20 0.039(4) 0.053(4) 0.041(4) -0.016(3) -0.004(3) -0.020(3)
C21 0.049(4) 0.052(4) 0.034(4) -0.003(3) -0.005(3) -0.031(4)
C22 0.052(5) 0.043(5) 0.051(6) -0.001(4) -0.004(4) -0.021(4)
C23 0.041(4) 0.051(5) 0.047(5) -0.013(4) 0.001(4) -0.028(4)
C17X 0.054(8) 0.083(11) 0.070(11) -0.027(9) -0.026(7) 0.002(7)
C18X 0.049(7) 0.038(9) 0.046(9) -0.018(6) -0.021(7) -0.010(6)
C19X 0.052(7) 0.047(7) 0.047(7) -0.013(5) -0.011(6) -0.024(5)
C20X 0.053(8) 0.035(7) 0.054(10) -0.008(6) -0.021(7) -0.019(6)
C21X 0.044(7) 0.047(7) 0.071(9) -0.019(6) -0.011(6) -0.011(6)
C22X 0.060(7) 0.054(7) 0.045(7) -0.015(5) -0.009(6) -0.028(6)
C23X 0.062(7) 0.039(9) 0.046(10) -0.006(6) -0.021(6) -0.017(6)

loop_
_atom_type_symbol
_atom_type_description
_atom_type_scat_dispersion_real
_atom_type_scat_dispersion_imag
_atom_type_scat_source
C C 0.0033 0.0016 'International Tables Vol C Tables 4.2.6.8 and 6.1.1.4'
H H 0.0000 0.0000 'International Tables Vol C Tables 4.2.6.8 and 6.1.1.4'
N N 0.0061 0.0033 'International Tables Vol C Tables 4.2.6.8 and 6.1.1.4'
O O 0.0106 0.0060 'International Tables Vol C Tables 4.2.6.8 and 6.1.1.4'
Sn Sn -0.6537 1.4246 'International Tables Vol C Tables 4.2.6.8 and 6.1.1.4'
I I -0.4742 1.8119 'International Tables Vol C Tables 4.2.6.8 and 6.1.1.4'

loop_
_geom_angle_atom_site_label_1
_geom_angle_atom_site_label_2
_geom_angle_atom_site_label_3
_geom_angle
_geom_angle_site_symmetry_1
_geom_angle_site_symmetry_3
_geom_angle_publ_flag
N1 Sn1 O2 88.50(11) . . ?
N1 Sn1 N2 59.64(11) . . ?
O2 Sn1 N2 80.91(10) . . ?
C1 N1 C8 121.0(3) . . ?
N1 Sn1 O1 61.84(10) . . ?
O2 Sn1 O1 111.89(9) . . ?
N2 Sn1 O1 119.45(9) . . ?
C1 N1 Sn1 133.1(3) . . ?
C8 N1 Sn1 99.7(2) . . ?
N1 C1 C6 125.3(4) . . ?
N1 C1 C2 116.7(4) . . ?
C6 C1 C2 117.9(4) . . ?
O1 C2 C3 124.8(4) . . ?
O1 C2 C1 114.3(3) . . ?
C3 C2 C1 120.8(4) . . ?
C4 C3 C2 120.2(5) . . ?
C5 C4 C3 119.9(4) . . ?
C4 C5 C6 120.6(5) . . ?
C1 C6 C5 120.6(4) . . ?
C2 O1 C7 117.8(3) . . ?
N1 C8 N2 99.9(3) . . ?
N1 C8 C11 111.1(3) . . ?
N2 C8 C11 113.7(3) . . ?
C9 N2 C10 109.6(3) . . ?
C9 N2 C8 108.5(3) . . ?
C10 N2 C8 114.1(3) . . ?
C9 N2 Sn1 113.2(2) . . ?
C10 N2 Sn1 122.5(2) . . ?
C8 N2 Sn1 86.41(19) . . ?
C16 C11 C12 120.9(3) . . ?
C16 C11 C8 119.2(3) . . ?
C12 C11 C8 119.6(3) . . ?
O2 C12 C13 121.1(3) . . ?
O2 C12 C11 122.4(3) . . ?
C13 C12 C11 116.5(3) . . ?
C12 O2 Sn1 123.6(2) . . ?
C14 C13 C12 122.5(4) . . ?
C14 C13 I1 117.6(3) . . ?
C12 C13 I1 119.9(3) . . ?
C13 C14 C15 119.4(4) . . ?
C16 C15 C14 120.5(4) . . ?
C16 C15 I2X 124.5(3) . . ?
C14 C15 I2X 113.9(3) . . ?
C16 C15 I2 116.8(3) . . ?
C14 C15 I2 121.7(3) . . ?
C11 C16 C15 120.2(4) . . ?
C19 C18 C23 117.6(7) . . ?
C19 C18 C17 121.8(8) . . ?
C23 C18 C17 120.6(7) . . ?
C20 C19 C18 121.6(8) . . ?
C19 C20 C21 119.9(8) . . ?
C22 C21 C20 119.4(7) . . ?
C21 C22 C23 120.5(8) . . ?
C22 C23 C18 121.0(7) . . ?
C19X C18X C23X 118.1(12) . . ?
C19X C18X C17X 121.6(12) . . ?
C23X C18X C17X 120.3(12) . . ?
C20X C19X C18X 120.4(12) . . ?
C19X C20X C21X 121.0(13) . . ?
C22X C21X C20X 118.6(13) . . ?
C21X C22X C23X 121.4(13) . . ?
C22X C23X C18X 120.4(13) . . ?

loop_
_geom_bond_atom_site_label_1
_geom_bond_atom_site_label_2
_geom_bond_distance
_geom_bond_site_symmetry_2
_geom_bond_publ_flag
Sn1 N1 2.111(3) . ?
Sn1 O2 2.123(2) . ?
Sn1 N2 2.404(3) . ?
Sn1 O1 2.809(3) . ?
N1 C1 1.383(4) . ?
N1 C8 1.448(5) . ?
C1 C6 1.393(6) . ?
C1 C2 1.412(6) . ?
C2 O1 1.368(5) . ?
C2 C3 1.389(5) . ?
C3 C4 1.385(7) . ?
C4 C5 1.373(7) . ?
C5 C6 1.401(6) . ?
O1 C7 1.428(5) . ?
C8 N2 1.503(4) . ?
C8 C11 1.516(5) . ?
N2 C9 1.481(4) . ?
N2 C10 1.482(5) . ?
C11 C16 1.379(5) . ?
C11 C12 1.427(5) . ?
C12 O2 1.330(4) . ?
C12 C13 1.401(5) . ?
C13 C14 1.377(5) . ?
C13 I1 2.101(4) . ?
C14 C15 1.384(6) . ?
C15 C16 1.383(6) . ?
C15 I2X 2.121(4) . ?
C15 I2 2.151(4) . ?
C17 C18 1.495(10) . ?
C18 C19 1.379(9) . ?
C18 C23 1.389(10) . ?
C19 C20 1.377(10) . ?
C20 C21 1.377(9) . ?
C21 C22 1.371(9) . ?
C22 C23 1.375(9) . ?
C17X C18X 1.498(15) . ?
C18X C19X 1.389(13) . ?
C18X C23X 1.391(13) . ?
C19X C20X 1.372(13) . ?
C20X C21X 1.376(13) . ?
C21X C22X 1.367(12) . ?
C22X C23X 1.370(14) . ?

loop_
_geom_torsion_atom_site_label_1
_geom_torsion_atom_site_label_2
_geom_torsion_atom_site_label_3
_geom_torsion_atom_site_label_4
_geom_torsion
_geom_torsion_site_symmetry_1
_geom_torsion_site_symmetry_2
_geom_torsion_site_symmetry_3
_geom_torsion_site_symmetry_4
_geom_torsion_publ_flag
O2 Sn1 N1 C1 95.6(3) . . . . ?
N2 Sn1 N1 C1 175.9(4) . . . . ?
O1 Sn1 N1 C1 -20.3(3) . . . . ?
O2 Sn1 N1 C8 -55.7(2) . . . . ?
N2 Sn1 N1 C8 24.67(19) . . . . ?
O1 Sn1 N1 C8 -171.6(2) . . . . ?
C8 N1 C1 C6 -13.6(5) . . . . ?
Sn1 N1 C1 C6 -160.0(3) . . . . ?
C8 N1 C1 C2 168.2(3) . . . . ?
Sn1 N1 C1 C2 21.8(5) . . . . ?
N1 C1 C2 O1 -0.2(5) . . . . ?
C6 C1 C2 O1 -178.5(3) . . . . ?
N1 C1 C2 C3 179.4(3) . . . . ?
C6 C1 C2 C3 1.1(5) . . . . ?
O1 C2 C3 C4 178.4(4) . . . . ?
C1 C2 C3 C4 -1.2(6) . . . . ?
C2 C3 C4 C5 0.0(7) . . . . ?
C3 C4 C5 C6 1.2(7) . . . . ?
N1 C1 C6 C5 -178.1(4) . . . . ?
C2 C1 C6 C5 0.1(6) . . . . ?
C4 C5 C6 C1 -1.2(6) . . . . ?
C3 C2 O1 C7 -0.5(5) . . . . ?
C1 C2 O1 C7 179.1(3) . . . . ?
C3 C2 O1 Sn1 168.1(3) . . . . ?
C1 C2 O1 Sn1 -12.3(4) . . . . ?
N1 Sn1 O1 C2 15.8(2) . . . . ?
O2 Sn1 O1 C2 -59.9(2) . . . . ?
N2 Sn1 O1 C2 31.9(2) . . . . ?
N1 Sn1 O1 C7 -177.7(4) . . . . ?
O2 Sn1 O1 C7 106.6(3) . . . . ?
N2 Sn1 O1 C7 -161.6(3) . . . . ?
C1 N1 C8 N2 168.4(3) . . . . ?
Sn1 N1 C8 N2 -35.8(2) . . . . ?
C1 N1 C8 C11 -71.3(4) . . . . ?
Sn1 N1 C8 C11 84.5(3) . . . . ?
N1 C8 N2 C9 -82.8(3) . . . . ?
C11 C8 N2 C9 158.8(3) . . . . ?
N1 C8 N2 C10 154.7(3) . . . . ?
C11 C8 N2 C10 36.3(4) . . . . ?
N1 C8 N2 Sn1 30.5(2) . . . . ?
C11 C8 N2 Sn1 -87.9(3) . . . . ?
N1 Sn1 N2 C9 85.2(2) . . . . ?
O2 Sn1 N2 C9 178.8(2) . . . . ?
N1 Sn1 N2 C10 -139.8(3) . . . . ?
O2 Sn1 N2 C10 -46.2(3) . . . . ?
N1 Sn1 N2 C8 -23.41(18) . . . . ?
O2 Sn1 N2 C8 70.20(18) . . . . ?
N1 C8 C11 C16 118.8(4) . . . . ?
N2 C8 C11 C16 -129.5(4) . . . . ?
N1 C8 C11 C12 -54.5(4) . . . . ?
N2 C8 C11 C12 57.3(4) . . . . ?
C16 C11 C12 O2 179.1(3) . . . . ?
C8 C11 C12 O2 -7.7(5) . . . . ?
C16 C11 C12 C13 -0.6(5) . . . . ?
C8 C11 C12 C13 172.5(3) . . . . ?
C13 C12 O2 Sn1 -159.3(3) . . . . ?
C11 C12 O2 Sn1 21.0(4) . . . . ?
N1 Sn1 O2 C12 10.3(3) . . . . ?
N2 Sn1 O2 C12 -49.2(3) . . . . ?
O2 C12 C13 C14 -179.0(4) . . . . ?
C11 C12 C13 C14 0.7(6) . . . . ?
O2 C12 C13 I1 1.0(5) . . . . ?
C11 C12 C13 I1 -179.3(3) . . . . ?
C12 C13 C14 C15 -0.8(7) . . . . ?
I1 C13 C14 C15 179.2(4) . . . . ?
C13 C14 C15 C16 0.7(8) . . . . ?
C13 C14 C15 I2X 169.6(4) . . . . ?
C13 C14 C15 I2 -167.6(4) . . . . ?
C12 C11 C16 C15 0.6(6) . . . . ?
C8 C11 C16 C15 -172.6(4) . . . . ?
C14 C15 C16 C11 -0.6(7) . . . . ?
I2X C15 C16 C11 -168.2(3) . . . . ?
I2 C15 C16 C11 168.3(3) . . . . ?
C23 C18 C19 C20 1(2) . . . . ?
C17 C18 C19 C20 179.5(12) . . . . ?
C18 C19 C20 C21 -1(2) . . . . ?
C19 C20 C21 C22 0.5(15) . . . . ?
C20 C21 C22 C23 0.2(15) . . . . ?
C21 C22 C23 C18 -0.3(16) . . . . ?
C19 C18 C23 C22 -0.2(18) . . . . ?
C17 C18 C23 C22 -178.8(10) . . . . ?
C23X C18X C19X C20X 0(4) . . . . ?
C17X C18X C19X C20X 180(2) . . . . ?
C18X C19X C20X C21X -1(3) . . . . ?
C19X C20X C21X C22X 1(2) . . . . ?
C20X C21X C22X C23X 0(2) . . . . ?
C21X C22X C23X C18X -1(3) . . . . ?
C19X C18X C23X C22X 0(4) . . . . ?
C17X C18X C23X C22X -179(2) . . . . ?
